data_7705105
loop_
_publ_author_name
'Long, J\'er\^ome'
'Tolpygin, Aleksei O.'
'Cherkasov, Anton V.'
'Lyssenko, Konstantin A.'
'Guari, Yannick'
'Larionova, Joulia'
'Trifonov, Alexander A.'

_publ_section_title
;
 Single-molecule magnet behavior in heterolopetic
 Dy<sup>3+</sup>-chloro-diazabutadiene complexes: influence of the
 nuclearity and ligand redox state.
;
_journal_issue 34
_journal_name_full 'Dalton transactions (Cambridge, England : 2003)'
_journal_page_first 11890
_journal_page_last 11901
_journal_paper_doi 10.1039/d0dt02305a
_journal_volume 49
_journal_year 2020
_chemical_formula_moiety 'C72 H112 Cl2 Dy2 N4 O4, 0.5(C4 H8 O)'
_chemical_formula_sum 'C74 H116 Cl2 Dy2 N4 O4.5'
_chemical_formula_weight 1529.60
_space_group_crystal_system monoclinic
_space_group_IT_number 14
_space_group_name_Hall '-P 2yn'
_space_group_name_H-M_alt 'P 1 21/n 1'
_atom_sites_solution_hydrogens geom
_atom_sites_solution_primary dual
_atom_sites_solution_secondary difmap
_audit_creation_method SHELXL-2018/3
_audit_update_record
;
2020-07-24 deposited with the CCDC.	2020-08-10 downloaded from the CCDC.
;
_cell_angle_alpha 90
_cell_angle_beta 109.7810(10)
_cell_angle_gamma 90
_cell_formula_units_Z 2
_cell_length_a 15.3844(6)
_cell_length_b 16.0197(7)
_cell_length_c 15.8221(7)
_cell_measurement_reflns_used 8532
_cell_measurement_temperature 120(2)
_cell_measurement_theta_max 28.2
_cell_measurement_theta_min 2.2
_cell_volume 3669.3(3)
_computing_cell_refinement Saint
_computing_data_collection APEX3
_computing_data_reduction Saint
_computing_molecular_graphics 'Diamond 2.1, Mercury 4.3.1'
_computing_publication_material 'Diamond 2.1, Mercury 4.3.1'
_computing_structure_refinement 'SHELXL 2018/3'
_computing_structure_solution 'SHELXT 2014/5'
_diffrn_ambient_temperature 120(2)
_diffrn_measured_fraction_theta_full 0.999
_diffrn_measured_fraction_theta_max 1.000
_diffrn_measurement_device_type 'Bruker Apex II (CCD)'
_diffrn_measurement_method '\w scans'
_diffrn_radiation_type MoK\a
_diffrn_radiation_wavelength 0.71073
_diffrn_reflns_av_R_equivalents 0.0459
_diffrn_reflns_av_unetI/netI 0.0392
_diffrn_reflns_Laue_measured_fraction_full 0.999
_diffrn_reflns_Laue_measured_fraction_max 1.000
_diffrn_reflns_limit_h_max 21
_diffrn_reflns_limit_h_min -21
_diffrn_reflns_limit_k_max 22
_diffrn_reflns_limit_k_min -22
_diffrn_reflns_limit_l_max 22
_diffrn_reflns_limit_l_min -22
_diffrn_reflns_number 46802
_diffrn_reflns_point_group_measured_fraction_full 0.999
_diffrn_reflns_point_group_measured_fraction_max 1.000
_diffrn_reflns_theta_full 25.242
_diffrn_reflns_theta_max 30.032
_diffrn_reflns_theta_min 1.596
_diffrn_source 'fine-focus sealed tube'
_exptl_absorpt_coefficient_mu 2.142
_exptl_absorpt_correction_T_max 0.674
_exptl_absorpt_correction_T_min 0.459
_exptl_absorpt_correction_type multi-scan
_exptl_absorpt_process_details SADABS
_exptl_crystal_colour colorless
_exptl_crystal_density_diffrn 1.384
_exptl_crystal_description block
_exptl_crystal_F_000 1580
_exptl_crystal_size_max 0.43
_exptl_crystal_size_mid 0.23
_exptl_crystal_size_min 0.20
_refine_diff_density_max 0.914
_refine_diff_density_min -0.797
_refine_diff_density_rms 0.097
_refine_ls_extinction_method none
_refine_ls_goodness_of_fit_ref 1.009
_refine_ls_hydrogen_treatment constr
_refine_ls_matrix_type full
_refine_ls_number_parameters 455
_refine_ls_number_reflns 10734
_refine_ls_number_restraints 78
_refine_ls_restrained_S_all 1.008
_refine_ls_R_factor_all 0.0429
_refine_ls_R_factor_gt 0.0272
_refine_ls_shift/su_max 0.002
_refine_ls_shift/su_mean 0.000
_refine_ls_structure_factor_coef Fsqd
_refine_ls_weighting_details 'w=1/[\s^2^(Fo^2^)+(0.0256P)^2^+1.4256P] where P=(Fo^2^+2Fc^2^)/3'
_refine_ls_weighting_scheme calc
_refine_ls_wR_factor_gt 0.0559
_refine_ls_wR_factor_ref 0.0619
_reflns_Friedel_coverage 0.000
_reflns_number_gt 8524
_reflns_number_total 10734
_reflns_threshold_expression 'I > 2\s(I)'
_cod_data_source_file d0dt02305a2.cif
_cod_data_source_block 2-hks_2018-25
_cod_depositor_comments 'Adding full bibliography for 7705103--7705106.cif.'
_cod_original_sg_symbol_H-M 'P 21/n'
_cod_original_formula_sum 'C74 H116 Cl2 Dy2 N4 O4.50'
_cod_database_code 7705105
_shelx_shelxl_version_number 2018/3
_shelx_space_group_comment
;
The symmetry employed for this shelxl refinement is uniquely defined
by the following loop, which should always be used as a source of
symmetry information in preference to the above space-group names.
They are only intended as comments.
;
_shelx_estimated_absorpt_t_min 0.459
_shelx_estimated_absorpt_t_max 0.674

loop_
_space_group_symop_operation_xyz
'x, y, z'
'-x+1/2, y+1/2, -z+1/2'
'-x, -y, -z'
'x-1/2, -y-1/2, z-1/2'

loop_
_atom_site_label
_atom_site_type_symbol
_atom_site_fract_x
_atom_site_fract_y
_atom_site_fract_z
_atom_site_U_iso_or_equiv
_atom_site_adp_type
_atom_site_occupancy
_atom_site_site_symmetry_order
_atom_site_calc_flag
_atom_site_refinement_flags_posn
_atom_site_refinement_flags_adp
_atom_site_refinement_flags_occupancy
_atom_site_disorder_assembly
_atom_site_disorder_group
Dy1 Dy 0.59542(2) 0.52428(2) 0.42369(2) 0.01606(3) Uani 1 1 d . . . . .
Cl1 Cl 0.54582(4) 0.40434(3) 0.52185(4) 0.02176(12) Uani 1 1 d . . . . .
N1 N 0.69371(14) 0.46559(12) 0.36315(13) 0.0213(4) Uani 1 1 d . . . . .
N2 N 0.73650(13) 0.56044(12) 0.51228(13) 0.0213(4) Uani 1 1 d . . . . .
C1 C 0.78484(17) 0.49760(16) 0.39779(17) 0.0244(5) Uani 1 1 d . . . . .
C2 C 0.80623(17) 0.54702(15) 0.47300(17) 0.0239(5) Uani 1 1 d . . . . .
C3 C 0.8504(2) 0.48285(19) 0.3483(2) 0.0363(6) Uani 1 1 d . . . . .
H3A H 0.913636 0.480860 0.391068 0.054 Uiso 1 1 calc R U . . .
H3B H 0.845012 0.528300 0.305392 0.054 Uiso 1 1 calc R U . . .
H3C H 0.835545 0.429691 0.315962 0.054 Uiso 1 1 calc R U . . .
C4 C 0.89385(18) 0.59580(19) 0.50805(19) 0.0356(7) Uani 1 1 d . . . . .
H4A H 0.934804 0.580508 0.474700 0.053 Uiso 1 1 calc R U . . .
H4B H 0.924365 0.583304 0.571919 0.053 Uiso 1 1 calc R U . . .
H4C H 0.879905 0.655588 0.500551 0.053 Uiso 1 1 calc R U . . .
C5 C 0.67754(18) 0.39659(15) 0.30270(17) 0.0254(5) Uani 1 1 d . . . . .
C6 C 0.65012(19) 0.40980(16) 0.20873(18) 0.0293(6) Uani 1 1 d . . . . .
C7 C 0.6224(2) 0.34100(18) 0.1511(2) 0.0378(7) Uani 1 1 d . . . . .
H7A H 0.601866 0.349792 0.088014 0.045 Uiso 1 1 calc R U . . .
C8 C 0.6240(2) 0.26118(19) 0.1834(2) 0.0426(8) Uani 1 1 d . . . . .
H8A H 0.602795 0.215626 0.143219 0.051 Uiso 1 1 calc R U . . .
C9 C 0.6567(2) 0.24814(18) 0.2748(2) 0.0418(8) Uani 1 1 d . . . . .
H9A H 0.660361 0.192663 0.296987 0.050 Uiso 1 1 calc R U . . .
C10 C 0.68468(19) 0.31370(16) 0.33588(19) 0.0308(6) Uani 1 1 d . . . . .
C11 C 0.6528(2) 0.49603(17) 0.16991(18) 0.0322(6) Uani 1 1 d . . . . .
H11A H 0.688247 0.533146 0.220686 0.039 Uiso 1 1 calc R U . . .
C12 C 0.5562(2) 0.53388(19) 0.1279(2) 0.0424(7) Uani 1 1 d . . . . .
H12A H 0.528602 0.542505 0.174714 0.064 Uiso 1 1 calc R U . . .
H12B H 0.517381 0.495803 0.082201 0.064 Uiso 1 1 calc R U . . .
H12C H 0.560975 0.587538 0.100079 0.064 Uiso 1 1 calc R U . . .
C13 C 0.7036(3) 0.4958(2) 0.1016(2) 0.0506(9) Uani 1 1 d . . . . .
H13A H 0.766429 0.474483 0.130253 0.076 Uiso 1 1 calc R U . . .
H13B H 0.706347 0.552833 0.080227 0.076 Uiso 1 1 calc R U . . .
H13C H 0.670440 0.459986 0.050691 0.076 Uiso 1 1 calc R U . . .
C14 C 0.7244(2) 0.29640(18) 0.4362(2) 0.0395(7) Uani 1 1 d . . . . .
H14A H 0.718825 0.349035 0.467992 0.047 Uiso 1 1 calc R U . . .
C15 C 0.6737(3) 0.22842(19) 0.4678(2) 0.0507(9) Uani 1 1 d . . . . .
H15A H 0.607296 0.240425 0.445931 0.076 Uiso 1 1 calc R U . . .
H15B H 0.696283 0.226588 0.533566 0.076 Uiso 1 1 calc R U . . .
H15C H 0.684723 0.174393 0.444171 0.076 Uiso 1 1 calc R U . . .
C16 C 0.8284(2) 0.2758(2) 0.4631(3) 0.0577(10) Uani 1 1 d . . . . .
H16A H 0.853862 0.265659 0.527923 0.087 Uiso 1 1 calc R U . . .
H16B H 0.860747 0.322947 0.447568 0.087 Uiso 1 1 calc R U . . .
H16C H 0.836497 0.225870 0.430803 0.087 Uiso 1 1 calc R U . . .
C17 C 0.77014(16) 0.58453(16) 0.60486(16) 0.0237(5) Uani 1 1 d . . . . .
C18 C 0.75443(18) 0.66629(16) 0.62988(17) 0.0282(6) Uani 1 1 d . . . . .
C19 C 0.78428(19) 0.68754(19) 0.72083(18) 0.0351(6) Uani 1 1 d . . . . .
H19A H 0.772074 0.741962 0.737883 0.042 Uiso 1 1 calc R U . . .
C20 C 0.8308(2) 0.6316(2) 0.78608(19) 0.0404(7) Uani 1 1 d . . . . .
H20A H 0.850470 0.647181 0.847630 0.048 Uiso 1 1 calc R U . . .
C21 C 0.8488(2) 0.5528(2) 0.76164(19) 0.0392(7) Uani 1 1 d . . . . .
H21A H 0.881924 0.514447 0.806930 0.047 Uiso 1 1 calc R U . . .
C22 C 0.81964(18) 0.52784(18) 0.67204(18) 0.0308(6) Uani 1 1 d . . . . .
C23 C 0.7116(2) 0.73347(16) 0.56117(19) 0.0362(7) Uani 1 1 d . . . . .
H23A H 0.696285 0.707821 0.500240 0.043 Uiso 1 1 calc R U . . .
C24 C 0.6227(2) 0.7696(2) 0.5683(2) 0.0495(8) Uani 1 1 d . . . . .
H24A H 0.576644 0.725102 0.558899 0.074 Uiso 1 1 calc R U . . .
H24B H 0.598970 0.812911 0.522555 0.074 Uiso 1 1 calc R U . . .
H24C H 0.635311 0.793959 0.628090 0.074 Uiso 1 1 calc R U . . .
C25 C 0.7807(3) 0.80452(19) 0.5680(2) 0.0539(9) Uani 1 1 d . . . . .
H25A H 0.838067 0.781413 0.563724 0.081 Uiso 1 1 calc R U . . .
H25B H 0.793987 0.833167 0.625756 0.081 Uiso 1 1 calc R U . . .
H25C H 0.754247 0.844298 0.518971 0.081 Uiso 1 1 calc R U . . .
C26 C 0.8419(2) 0.43982(19) 0.6492(2) 0.0392(7) Uani 1 1 d . . . . .
H26A H 0.824559 0.435610 0.582415 0.047 Uiso 1 1 calc R U . . .
C27 C 0.7879(2) 0.37411(19) 0.6800(2) 0.0410(7) Uani 1 1 d . . . . .
H27A H 0.806878 0.318384 0.667445 0.061 Uiso 1 1 calc R U . . .
H27B H 0.721695 0.381532 0.647669 0.061 Uiso 1 1 calc R U . . .
H27C H 0.800301 0.380037 0.744638 0.061 Uiso 1 1 calc R U . . .
C28 C 0.9452(2) 0.4198(3) 0.6913(3) 0.0738(13) Uani 1 1 d . . . . .
H28A H 0.957754 0.365164 0.670065 0.111 Uiso 1 1 calc R U . . .
H28B H 0.962430 0.418765 0.756849 0.111 Uiso 1 1 calc R U . . .
H28C H 0.981280 0.462695 0.673864 0.111 Uiso 1 1 calc R U . . .
O1S O 0.46947(11) 0.46773(10) 0.29841(11) 0.0241(4) Uani 1 1 d D . . . .
C1S C 0.4469(2) 0.38105(16) 0.27462(19) 0.0386(7) Uani 1 1 d D . . . .
H1SA H 0.411400 0.356890 0.310508 0.046 Uiso 1 1 calc R U . . .
H1SB H 0.503630 0.347612 0.284679 0.046 Uiso 1 1 calc R U . . .
C2S C 0.3890(2) 0.38320(18) 0.17568(19) 0.0438(8) Uani 1 1 d D . . . .
H2SA H 0.340682 0.339511 0.161168 0.053 Uiso 1 1 calc R U . . .
H2SB H 0.428078 0.374635 0.137907 0.053 Uiso 1 1 calc R U . . .
C3S C 0.3460(2) 0.46976(18) 0.16099(17) 0.0406(7) Uani 1 1 d D . . . .
H3SA H 0.365268 0.501524 0.116614 0.049 Uiso 1 1 calc R U . . .
H3SB H 0.277770 0.466359 0.139799 0.049 Uiso 1 1 calc R U . . .
C4S C 0.3830(2) 0.51004(19) 0.25321(19) 0.0428(8) Uani 1 1 d D . . . .
H4SA H 0.393240 0.570553 0.247996 0.051 Uiso 1 1 calc R U . . .
H4SB H 0.339338 0.502257 0.286332 0.051 Uiso 1 1 calc R U . . .
O2S O 0.57673(11) 0.65186(10) 0.33943(11) 0.0243(4) Uani 1 1 d D . . . .
C5S C 0.50598(18) 0.71696(16) 0.3186(2) 0.0380(7) Uani 1 1 d D . . . .
H5SA H 0.501978 0.741982 0.374382 0.046 Uiso 0.686(14) 1 calc R U P A 1
H5SB H 0.444796 0.693904 0.283109 0.046 Uiso 0.686(14) 1 calc R U P A 1
H5SC H 0.486851 0.728016 0.371330 0.046 Uiso 0.314(14) 1 calc R U P A 2
H5SD H 0.450988 0.699570 0.267749 0.046 Uiso 0.314(14) 1 calc R U P A 2
C6S C 0.5369(5) 0.7810(6) 0.2648(7) 0.052(3) Uani 0.686(14) 1 d D . P A 1
H6SA H 0.515400 0.837629 0.273372 0.062 Uiso 0.686(14) 1 calc R U P A 1
H6SB H 0.513830 0.767228 0.199963 0.062 Uiso 0.686(14) 1 calc R U P A 1
C7S C 0.6412(4) 0.7749(2) 0.3033(6) 0.0324(14) Uani 0.686(14) 1 d D . P A 1
H7SA H 0.670388 0.797379 0.261143 0.039 Uiso 0.686(14) 1 calc R U P A 1
H7SB H 0.665998 0.804551 0.361435 0.039 Uiso 0.686(14) 1 calc R U P A 1
C6S' C 0.5488(16) 0.7942(6) 0.2942(17) 0.049(5) Uani 0.314(14) 1 d D . P A 2
H6SC H 0.580237 0.828583 0.347777 0.058 Uiso 0.314(14) 1 calc R U P A 2
H6SD H 0.502003 0.828581 0.249287 0.058 Uiso 0.314(14) 1 calc R U P A 2
C7S' C 0.6172(9) 0.7566(9) 0.2551(12) 0.042(4) Uani 0.314(14) 1 d D . P A 2
H7SC H 0.586174 0.739090 0.192013 0.050 Uiso 0.314(14) 1 calc R U P A 2
H7SD H 0.666905 0.796759 0.257599 0.050 Uiso 0.314(14) 1 calc R U P A 2
C8S C 0.65486(17) 0.68217(15) 0.31500(18) 0.0266(5) Uani 1 1 d D . . . .
H8SA H 0.655164 0.655873 0.258482 0.032 Uiso 0.686(14) 1 calc R U P A 1
H8SB H 0.714033 0.669428 0.363059 0.032 Uiso 0.686(14) 1 calc R U P A 1
H8SC H 0.676620 0.638615 0.282494 0.032 Uiso 0.314(14) 1 calc R U P A 2
H8SD H 0.706800 0.698845 0.369127 0.032 Uiso 0.314(14) 1 calc R U P A 2
O3S O 0.4812(11) 1.0760(10) 0.5513(11) 0.119(5) Uani 0.25 1 d D U P B -1
C9S C 0.4245(14) 1.0012(11) 0.5427(18) 0.102(6) Uani 0.25 1 d D U P B -1
H9S1 H 0.367068 1.004956 0.490076 0.123 Uiso 0.25 1 calc R U P B -1
H9S2 H 0.408478 0.991608 0.597459 0.123 Uiso 0.25 1 calc R U P B -1
C10S C 0.4878(18) 0.9335(14) 0.530(2) 0.079(5) Uani 0.25 1 d D U P B -1
H10A H 0.452083 0.892179 0.485408 0.095 Uiso 0.25 1 calc R U P B -1
H10B H 0.518479 0.904252 0.587766 0.095 Uiso 0.25 1 calc R U P B -1
C11S C 0.5590(13) 0.9758(11) 0.4980(14) 0.082(5) Uani 0.25 1 d D U P B -1
H11B H 0.621650 0.970597 0.543169 0.098 Uiso 0.25 1 calc R U P B -1
H11C H 0.559103 0.951326 0.440597 0.098 Uiso 0.25 1 calc R U P B -1
C12S C 0.528(2) 1.0660(13) 0.486(2) 0.095(7) Uani 0.25 1 d D U P B -1
H12D H 0.581726 1.104245 0.498877 0.114 Uiso 0.25 1 calc R U P B -1
H12E H 0.485597 1.076493 0.424001 0.114 Uiso 0.25 1 calc R U P B -1

loop_
_atom_site_aniso_label
_atom_site_aniso_U_11
_atom_site_aniso_U_22
_atom_site_aniso_U_33
_atom_site_aniso_U_23
_atom_site_aniso_U_13
_atom_site_aniso_U_12
Dy1 0.01573(5) 0.01635(5) 0.01837(5) 0.00067(4) 0.00876(4) 0.00005(4)
Cl1 0.0244(3) 0.0186(3) 0.0274(3) 0.0042(2) 0.0154(2) 0.0037(2)
N1 0.0213(10) 0.0229(10) 0.0230(10) -0.0017(8) 0.0118(8) 0.0005(8)
N2 0.0193(10) 0.0236(10) 0.0222(10) -0.0017(8) 0.0086(8) -0.0031(8)
C1 0.0198(12) 0.0286(12) 0.0284(13) 0.0052(10) 0.0126(10) 0.0015(10)
C2 0.0193(12) 0.0275(12) 0.0280(13) 0.0046(10) 0.0120(10) -0.0021(10)
C3 0.0305(15) 0.0451(17) 0.0398(16) 0.0003(13) 0.0203(13) 0.0036(13)
C4 0.0244(14) 0.0480(17) 0.0385(16) 0.0005(13) 0.0161(12) -0.0074(12)
C5 0.0269(13) 0.0244(12) 0.0314(13) -0.0036(10) 0.0185(11) 0.0014(10)
C6 0.0320(14) 0.0306(14) 0.0325(14) -0.0066(11) 0.0202(12) -0.0018(11)
C7 0.0442(17) 0.0416(16) 0.0342(15) -0.0149(13) 0.0218(14) -0.0080(14)
C8 0.0459(18) 0.0359(16) 0.056(2) -0.0226(15) 0.0310(16) -0.0132(14)
C9 0.0497(19) 0.0237(14) 0.066(2) -0.0069(13) 0.0374(17) -0.0033(13)
C10 0.0338(15) 0.0248(13) 0.0441(16) 0.0005(11) 0.0269(13) 0.0036(11)
C11 0.0442(17) 0.0316(14) 0.0259(14) -0.0025(11) 0.0186(13) -0.0032(12)
C12 0.0483(19) 0.0465(18) 0.0308(15) 0.0018(13) 0.0113(14) -0.0025(15)
C13 0.079(3) 0.0437(18) 0.0471(19) -0.0011(15) 0.0454(19) -0.0056(17)
C14 0.0519(19) 0.0283(14) 0.0484(18) 0.0105(13) 0.0300(16) 0.0119(13)
C15 0.067(2) 0.0342(16) 0.066(2) 0.0147(16) 0.043(2) 0.0131(16)
C16 0.052(2) 0.058(2) 0.068(2) 0.0226(19) 0.0277(19) 0.0176(18)
C17 0.0182(11) 0.0305(13) 0.0236(12) -0.0006(10) 0.0088(10) -0.0089(10)
C18 0.0295(14) 0.0295(13) 0.0263(13) -0.0033(10) 0.0105(11) -0.0115(11)
C19 0.0347(15) 0.0407(16) 0.0318(15) -0.0108(12) 0.0138(12) -0.0152(13)
C20 0.0351(16) 0.062(2) 0.0226(14) -0.0044(14) 0.0082(12) -0.0190(15)
C21 0.0321(15) 0.060(2) 0.0258(14) 0.0099(13) 0.0097(12) -0.0045(14)
C22 0.0248(13) 0.0422(16) 0.0282(13) 0.0079(12) 0.0125(11) -0.0023(12)
C23 0.0543(19) 0.0227(13) 0.0295(14) -0.0034(11) 0.0114(13) -0.0097(13)
C24 0.050(2) 0.0398(18) 0.049(2) -0.0021(15) 0.0042(16) -0.0104(16)
C25 0.071(2) 0.0306(16) 0.067(2) 0.0046(15) 0.032(2) -0.0113(16)
C26 0.0440(18) 0.0427(17) 0.0349(16) 0.0138(13) 0.0188(14) 0.0127(14)
C27 0.0352(16) 0.0391(17) 0.0467(18) 0.0091(14) 0.0112(14) 0.0055(13)
C28 0.047(2) 0.068(3) 0.121(4) 0.024(3) 0.048(2) 0.015(2)
O1S 0.0226(9) 0.0266(9) 0.0225(8) -0.0017(7) 0.0069(7) -0.0011(7)
C1S 0.0291(15) 0.0257(14) 0.0562(19) 0.0010(13) 0.0084(14) -0.0056(12)
C2S 0.0379(17) 0.0545(19) 0.0437(18) -0.0282(15) 0.0201(14) -0.0178(15)
C3S 0.0367(16) 0.055(2) 0.0233(13) 0.0052(13) 0.0019(12) -0.0136(15)
C4S 0.0374(17) 0.0392(17) 0.0386(17) -0.0047(13) -0.0044(13) 0.0078(14)
O2S 0.0223(9) 0.0206(8) 0.0310(9) 0.0066(7) 0.0102(7) 0.0021(7)
C5S 0.0243(14) 0.0288(14) 0.061(2) 0.0164(13) 0.0142(14) 0.0080(11)
C6S 0.049(4) 0.038(4) 0.079(6) 0.034(4) 0.035(4) 0.022(3)
C7S 0.033(3) 0.024(2) 0.045(4) 0.008(2) 0.019(3) 0.0018(18)
C6S' 0.047(9) 0.026(6) 0.090(14) 0.015(7) 0.045(10) 0.008(5)
C7S' 0.037(7) 0.045(7) 0.046(8) 0.026(6) 0.018(6) 0.003(5)
C8S 0.0274(13) 0.0240(12) 0.0327(14) 0.0089(10) 0.0160(11) 0.0031(10)
O3S 0.122(8) 0.118(7) 0.122(8) -0.006(7) 0.045(7) 0.012(6)
C9S 0.100(9) 0.109(9) 0.102(10) 0.004(8) 0.040(8) 0.016(6)
C10S 0.079(9) 0.084(7) 0.073(10) -0.009(7) 0.024(8) -0.008(6)
C11S 0.091(8) 0.072(7) 0.084(9) -0.028(7) 0.033(7) -0.021(6)
C12S 0.100(11) 0.084(8) 0.096(11) 0.001(7) 0.026(8) -0.003(7)

loop_
_atom_type_symbol
_atom_type_description
_atom_type_scat_dispersion_real
_atom_type_scat_dispersion_imag
_atom_type_scat_source
C C 0.0033 0.0016 'International Tables Vol C Tables 4.2.6.8 and 6.1.1.4'
H H 0.0000 0.0000 'International Tables Vol C Tables 4.2.6.8 and 6.1.1.4'
N N 0.0061 0.0033 'International Tables Vol C Tables 4.2.6.8 and 6.1.1.4'
O O 0.0106 0.0060 'International Tables Vol C Tables 4.2.6.8 and 6.1.1.4'
Cl Cl 0.1484 0.1585 'International Tables Vol C Tables 4.2.6.8 and 6.1.1.4'
Dy Dy -0.1892 4.4098 'International Tables Vol C Tables 4.2.6.8 and 6.1.1.4'

loop_
_geom_angle_atom_site_label_1
_geom_angle_atom_site_label_2
_geom_angle_atom_site_label_3
_geom_angle
_geom_angle_site_symmetry_1
_geom_angle_site_symmetry_3
_geom_angle_publ_flag
N2 Dy1 N1 74.00(7) . . ?
N2 Dy1 O2S 92.07(6) . . ?
N1 Dy1 O2S 95.20(6) . . ?
N2 Dy1 O1S 161.69(6) . . ?
N1 Dy1 O1S 87.83(6) . . ?
O2S Dy1 O1S 87.24(6) . . ?
N2 Dy1 Cl1 103.01(5) . . ?
N1 Dy1 Cl1 107.74(5) . . ?
O2S Dy1 Cl1 155.21(4) . . ?
O1S Dy1 Cl1 84.42(4) . . ?
N2 Dy1 Cl1 112.83(5) . 3_666 ?
N1 Dy1 Cl1 172.71(5) . 3_666 ?
O2S Dy1 Cl1 82.27(4) . 3_666 ?
O1S Dy1 Cl1 85.22(4) . 3_666 ?
Cl1 Dy1 Cl1 73.808(18) . 3_666 ?
Dy1 Cl1 Dy1 106.189(18) . 3_666 ?
C1 N1 C5 117.69(19) . . ?
C1 N1 Dy1 113.78(15) . . ?
C5 N1 Dy1 128.22(15) . . ?
C2 N2 C17 114.94(19) . . ?
C2 N2 Dy1 113.79(15) . . ?
C17 N2 Dy1 130.73(14) . . ?
C2 C1 N1 117.3(2) . . ?
C2 C1 C3 122.7(2) . . ?
N1 C1 C3 119.7(2) . . ?
C1 C2 N2 118.0(2) . . ?
C1 C2 C4 123.0(2) . . ?
N2 C2 C4 118.5(2) . . ?
C1 C3 H3A 109.5 . . ?
C1 C3 H3B 109.5 . . ?
H3A C3 H3B 109.5 . . ?
C1 C3 H3C 109.5 . . ?
H3A C3 H3C 109.5 . . ?
H3B C3 H3C 109.5 . . ?
C2 C4 H4A 109.5 . . ?
C2 C4 H4B 109.5 . . ?
H4A C4 H4B 109.5 . . ?
C2 C4 H4C 109.5 . . ?
H4A C4 H4C 109.5 . . ?
H4B C4 H4C 109.5 . . ?
C6 C5 C10 119.1(2) . . ?
C6 C5 N1 120.7(2) . . ?
C10 C5 N1 120.2(2) . . ?
C7 C6 C5 118.8(2) . . ?
C7 C6 C11 119.8(2) . . ?
C5 C6 C11 121.4(2) . . ?
C8 C7 C6 121.8(3) . . ?
C8 C7 H7A 119.1 . . ?
C6 C7 H7A 119.1 . . ?
C7 C8 C9 119.1(3) . . ?
C7 C8 H8A 120.5 . . ?
C9 C8 H8A 120.5 . . ?
C8 C9 C10 122.1(3) . . ?
C8 C9 H9A 118.9 . . ?
C10 C9 H9A 119.0 . . ?
C9 C10 C5 118.8(3) . . ?
C9 C10 C14 120.5(3) . . ?
C5 C10 C14 120.7(2) . . ?
C6 C11 C12 112.4(2) . . ?
C6 C11 C13 111.9(2) . . ?
C12 C11 C13 110.3(3) . . ?
C6 C11 H11A 107.3 . . ?
C12 C11 H11A 107.3 . . ?
C13 C11 H11A 107.3 . . ?
C11 C12 H12A 109.5 . . ?
C11 C12 H12B 109.5 . . ?
H12A C12 H12B 109.5 . . ?
C11 C12 H12C 109.5 . . ?
H12A C12 H12C 109.5 . . ?
H12B C12 H12C 109.5 . . ?
C11 C13 H13A 109.5 . . ?
C11 C13 H13B 109.5 . . ?
H13A C13 H13B 109.5 . . ?
C11 C13 H13C 109.5 . . ?
H13A C13 H13C 109.5 . . ?
H13B C13 H13C 109.5 . . ?
C15 C14 C10 113.8(3) . . ?
C15 C14 C16 110.9(3) . . ?
C10 C14 C16 109.8(2) . . ?
C15 C14 H14A 107.4 . . ?
C10 C14 H14A 107.4 . . ?
C16 C14 H14A 107.4 . . ?
C14 C15 H15A 109.5 . . ?
C14 C15 H15B 109.5 . . ?
H15A C15 H15B 109.5 . . ?
C14 C15 H15C 109.5 . . ?
H15A C15 H15C 109.5 . . ?
H15B C15 H15C 109.5 . . ?
C14 C16 H16A 109.5 . . ?
C14 C16 H16B 109.5 . . ?
H16A C16 H16B 109.5 . . ?
C14 C16 H16C 109.5 . . ?
H16A C16 H16C 109.5 . . ?
H16B C16 H16C 109.5 . . ?
C22 C17 C18 119.1(2) . . ?
C22 C17 N2 120.9(2) . . ?
C18 C17 N2 120.0(2) . . ?
C19 C18 C17 119.1(3) . . ?
C19 C18 C23 118.6(2) . . ?
C17 C18 C23 122.2(2) . . ?
C20 C19 C18 121.5(3) . . ?
C20 C19 H19A 119.3 . . ?
C18 C19 H19A 119.3 . . ?
C19 C20 C21 119.4(3) . . ?
C19 C20 H20A 120.3 . . ?
C21 C20 H20A 120.3 . . ?
C20 C21 C22 121.5(3) . . ?
C20 C21 H21A 119.2 . . ?
C22 C21 H21A 119.2 . . ?
C21 C22 C17 119.3(3) . . ?
C21 C22 C26 119.1(3) . . ?
C17 C22 C26 121.6(2) . . ?
C18 C23 C24 113.6(2) . . ?
C18 C23 C25 110.7(3) . . ?
C24 C23 C25 109.3(2) . . ?
C18 C23 H23A 107.7 . . ?
C24 C23 H23A 107.7 . . ?
C25 C23 H23A 107.7 . . ?
C23 C24 H24A 109.5 . . ?
C23 C24 H24B 109.5 . . ?
H24A C24 H24B 109.5 . . ?
C23 C24 H24C 109.5 . . ?
H24A C24 H24C 109.5 . . ?
H24B C24 H24C 109.5 . . ?
C23 C25 H25A 109.5 . . ?
C23 C25 H25B 109.5 . . ?
H25A C25 H25B 109.5 . . ?
C23 C25 H25C 109.5 . . ?
H25A C25 H25C 109.5 . . ?
H25B C25 H25C 109.5 . . ?
C27 C26 C22 111.9(2) . . ?
C27 C26 C28 108.3(3) . . ?
C22 C26 C28 111.9(3) . . ?
C27 C26 H26A 108.2 . . ?
C22 C26 H26A 108.2 . . ?
C28 C26 H26A 108.2 . . ?
C26 C27 H27A 109.5 . . ?
C26 C27 H27B 109.5 . . ?
H27A C27 H27B 109.5 . . ?
C26 C27 H27C 109.5 . . ?
H27A C27 H27C 109.5 . . ?
H27B C27 H27C 109.5 . . ?
C26 C28 H28A 109.5 . . ?
C26 C28 H28B 109.5 . . ?
H28A C28 H28B 109.5 . . ?
C26 C28 H28C 109.5 . . ?
H28A C28 H28C 109.5 . . ?
H28B C28 H28C 109.5 . . ?
C4S O1S C1S 102.76(19) . . ?
C4S O1S Dy1 125.03(14) . . ?
C1S O1S Dy1 128.58(15) . . ?
O1S C1S C2S 104.6(2) . . ?
O1S C1S H1SA 110.8 . . ?
C2S C1S H1SA 110.8 . . ?
O1S C1S H1SB 110.8 . . ?
C2S C1S H1SB 110.8 . . ?
H1SA C1S H1SB 108.9 . . ?
C1S C2S C3S 104.6(2) . . ?
C1S C2S H2SA 110.8 . . ?
C3S C2S H2SA 110.8 . . ?
C1S C2S H2SB 110.8 . . ?
C3S C2S H2SB 110.8 . . ?
H2SA C2S H2SB 108.9 . . ?
C4S C3S C2S 103.8(2) . . ?
C4S C3S H3SA 111.0 . . ?
C2S C3S H3SA 111.0 . . ?
C4S C3S H3SB 111.0 . . ?
C2S C3S H3SB 111.0 . . ?
H3SA C3S H3SB 109.0 . . ?
O1S C4S C3S 105.0(2) . . ?
O1S C4S H4SA 110.8 . . ?
C3S C4S H4SA 110.8 . . ?
O1S C4S H4SB 110.8 . . ?
C3S C4S H4SB 110.8 . . ?
H4SA C4S H4SB 108.8 . . ?
C5S O2S C8S 108.60(17) . . ?
C5S O2S Dy1 132.19(14) . . ?
C8S O2S Dy1 118.26(13) . . ?
O2S C5S C6S 105.0(4) . . ?
O2S C5S C6S' 106.6(8) . . ?
O2S C5S H5SA 110.7 . . ?
C6S C5S H5SA 110.7 . . ?
O2S C5S H5SB 110.7 . . ?
C6S C5S H5SB 110.7 . . ?
H5SA C5S H5SB 108.8 . . ?
O2S C5S H5SC 110.4 . . ?
C6S' C5S H5SC 110.4 . . ?
O2S C5S H5SD 110.4 . . ?
C6S' C5S H5SD 110.4 . . ?
H5SC C5S H5SD 108.6 . . ?
C5S C6S C7S 102.8(4) . . ?
C5S C6S H6SA 111.2 . . ?
C7S C6S H6SA 111.2 . . ?
C5S C6S H6SB 111.2 . . ?
C7S C6S H6SB 111.2 . . ?
H6SA C6S H6SB 109.1 . . ?
C8S C7S C6S 101.5(5) . . ?
C8S C7S H7SA 111.5 . . ?
C6S C7S H7SA 111.5 . . ?
C8S C7S H7SB 111.5 . . ?
C6S C7S H7SB 111.5 . . ?
H7SA C7S H7SB 109.3 . . ?
C5S C6S' C7S' 101.7(7) . . ?
C5S C6S' H6SC 111.4 . . ?
C7S' C6S' H6SC 111.4 . . ?
C5S C6S' H6SD 111.4 . . ?
C7S' C6S' H6SD 111.4 . . ?
H6SC C6S' H6SD 109.3 . . ?
C8S C7S' C6S' 103.3(12) . . ?
C8S C7S' H7SC 111.1 . . ?
C6S' C7S' H7SC 111.1 . . ?
C8S C7S' H7SD 111.1 . . ?
C6S' C7S' H7SD 111.1 . . ?
H7SC C7S' H7SD 109.1 . . ?
O2S C8S C7S 105.5(2) . . ?
O2S C8S C7S' 104.6(5) . . ?
O2S C8S H8SA 110.6 . . ?
C7S C8S H8SA 110.6 . . ?
O2S C8S H8SB 110.6 . . ?
C7S C8S H8SB 110.6 . . ?
H8SA C8S H8SB 108.8 . . ?
O2S C8S H8SC 110.8 . . ?
C7S' C8S H8SC 110.8 . . ?
O2S C8S H8SD 110.8 . . ?
C7S' C8S H8SD 110.8 . . ?
H8SC C8S H8SD 108.9 . . ?
C12S O3S C9S 106(2) . . ?
O3S C9S C10S 102.1(17) . . ?
O3S C9S H9S1 111.3 . . ?
C10S C9S H9S1 111.3 . . ?
O3S C9S H9S2 111.3 . . ?
C10S C9S H9S2 111.3 . . ?
H9S1 C9S H9S2 109.2 . . ?
C9S C10S C11S 107.1(15) . . ?
C9S C10S H10A 110.3 . . ?
C11S C10S H10A 110.3 . . ?
C9S C10S H10B 110.3 . . ?
C11S C10S H10B 110.3 . . ?
H10A C10S H10B 108.6 . . ?
C12S C11S C10S 103.8(12) . . ?
C12S C11S H11B 111.0 . . ?
C10S C11S H11B 111.0 . . ?
C12S C11S H11C 111.0 . . ?
C10S C11S H11C 111.0 . . ?
H11B C11S H11C 109.0 . . ?
O3S C12S C11S 102.8(13) . . ?
O3S C12S H12D 111.2 . . ?
C11S C12S H12D 111.2 . . ?
O3S C12S H12E 111.2 . . ?
C11S C12S H12E 111.2 . . ?
H12D C12S H12E 109.1 . . ?

loop_
_geom_bond_atom_site_label_1
_geom_bond_atom_site_label_2
_geom_bond_distance
_geom_bond_site_symmetry_2
_geom_bond_publ_flag
Dy1 N2 2.225(2) . ?
Dy1 N1 2.2515(19) . ?
Dy1 O2S 2.4037(16) . ?
Dy1 O1S 2.4300(16) . ?
Dy1 Cl1 2.7365(5) . ?
Dy1 Cl1 2.8353(5) 3_666 ?
N1 C1 1.417(3) . ?
N1 C5 1.427(3) . ?
N2 C2 1.426(3) . ?
N2 C17 1.431(3) . ?
C1 C2 1.373(4) . ?
C1 C3 1.489(3) . ?
C2 C4 1.493(3) . ?
C3 H3A 0.9800 . ?
C3 H3B 0.9800 . ?
C3 H3C 0.9800 . ?
C4 H4A 0.9800 . ?
C4 H4B 0.9800 . ?
C4 H4C 0.9800 . ?
C5 C6 1.417(4) . ?
C5 C10 1.419(4) . ?
C6 C7 1.402(4) . ?
C6 C11 1.518(4) . ?
C7 C8 1.374(4) . ?
C7 H7A 0.9500 . ?
C8 C9 1.378(4) . ?
C8 H8A 0.9500 . ?
C9 C10 1.392(4) . ?
C9 H9A 0.9500 . ?
C10 C14 1.521(4) . ?
C11 C12 1.532(4) . ?
C11 C13 1.533(4) . ?
C11 H11A 1.0000 . ?
C12 H12A 0.9800 . ?
C12 H12B 0.9800 . ?
C12 H12C 0.9800 . ?
C13 H13A 0.9800 . ?
C13 H13B 0.9800 . ?
C13 H13C 0.9800 . ?
C14 C15 1.519(4) . ?
C14 C16 1.545(4) . ?
C14 H14A 1.0000 . ?
C15 H15A 0.9800 . ?
C15 H15B 0.9800 . ?
C15 H15C 0.9800 . ?
C16 H16A 0.9800 . ?
C16 H16B 0.9800 . ?
C16 H16C 0.9800 . ?
C17 C22 1.409(4) . ?
C17 C18 1.413(4) . ?
C18 C19 1.396(4) . ?
C18 C23 1.513(4) . ?
C19 C20 1.371(4) . ?
C19 H19A 0.9500 . ?
C20 C21 1.377(4) . ?
C20 H20A 0.9500 . ?
C21 C22 1.393(4) . ?
C21 H21A 0.9500 . ?
C22 C26 1.524(4) . ?
C23 C24 1.524(4) . ?
C23 C25 1.537(4) . ?
C23 H23A 1.0000 . ?
C24 H24A 0.9800 . ?
C24 H24B 0.9800 . ?
C24 H24C 0.9800 . ?
C25 H25A 0.9800 . ?
C25 H25B 0.9800 . ?
C25 H25C 0.9800 . ?
C26 C27 1.520(4) . ?
C26 C28 1.534(5) . ?
C26 H26A 1.0000 . ?
C27 H27A 0.9800 . ?
C27 H27B 0.9800 . ?
C27 H27C 0.9800 . ?
C28 H28A 0.9800 . ?
C28 H28B 0.9800 . ?
C28 H28C 0.9800 . ?
O1S C4S 1.448(3) . ?
O1S C1S 1.450(3) . ?
C1S C2S 1.517(3) . ?
C1S H1SA 0.9900 . ?
C1S H1SB 0.9900 . ?
C2S C3S 1.520(3) . ?
C2S H2SA 0.9900 . ?
C2S H2SB 0.9900 . ?
C3S C4S 1.519(3) . ?
C3S H3SA 0.9900 . ?
C3S H3SB 0.9900 . ?
C4S H4SA 0.9900 . ?
C4S H4SB 0.9900 . ?
O2S C5S 1.462(3) . ?
O2S C8S 1.464(3) . ?
C5S C6S 1.510(5) . ?
C5S C6S' 1.512(5) . ?
C5S H5SA 0.9900 . ?
C5S H5SB 0.9900 . ?
C5S H5SC 0.9900 . ?
C5S H5SD 0.9900 . ?
C6S C7S 1.514(5) . ?
C6S H6SA 0.9900 . ?
C6S H6SB 0.9900 . ?
C7S C8S 1.503(4) . ?
C7S H7SA 0.9900 . ?
C7S H7SB 0.9900 . ?
C6S' C7S' 1.514(6) . ?
C6S' H6SC 0.9900 . ?
C6S' H6SD 0.9900 . ?
C7S' C8S 1.512(5) . ?
C7S' H7SC 0.9900 . ?
C7S' H7SD 0.9900 . ?
C8S H8SA 0.9900 . ?
C8S H8SB 0.9900 . ?
C8S H8SC 0.9900 . ?
C8S H8SD 0.9900 . ?
O3S C12S 1.459(6) . ?
O3S C9S 1.460(6) . ?
C9S C10S 1.514(6) . ?
C9S H9S1 0.9900 . ?
C9S H9S2 0.9900 . ?
C10S C11S 1.515(6) . ?
C10S H10A 0.9900 . ?
C10S H10B 0.9900 . ?
C11S C12S 1.514(6) . ?
C11S H11B 0.9900 . ?
C11S H11C 0.9900 . ?
C12S H12D 0.9900 . ?
C12S H12E 0.9900 . ?
